data_4133928
loop_
_publ_author_name
'Jin, Shengfei'
'Dang, Hang T.'
'Haug, Graham C.'
'He, Ru'
'Nguyen, Viet D.'
'Nguyen, Vu T.'
'Arman, Hadi D.'
'Schanze, Kirk S.'
'Larionov, Oleg V.'

_publ_section_title
;
 Visible Light-Induced Borylation of C-O, C-N, and C-X Bonds.
;
_journal_issue 3
_journal_name_full 'Journal of the American Chemical Society'
_journal_page_first 1603
_journal_page_last 1613
_journal_paper_doi 10.1021/jacs.9b12519
_journal_volume 142
_journal_year 2020
_chemical_formula_moiety 'C13 H18 B F O3'
_chemical_formula_sum 'C13 H18 B F O3'
_chemical_formula_weight 252.08
_space_group_crystal_system monoclinic
_space_group_IT_number 14
_space_group_name_Hall '-P 2ybc'
_space_group_name_H-M_alt 'P 1 21/c 1'
_atom_sites_solution_hydrogens geom
_atom_sites_solution_primary dual
_audit_creation_date 2019-04-17
_audit_creation_method
;
Olex2 1.2
(compiled 2018.05.29 svn.r3508 for OlexSys, GUI svn.r5506)
;
_cell_angle_alpha 90
_cell_angle_beta 96.910(3)
_cell_angle_gamma 90
_cell_formula_units_Z 4
_cell_length_a 6.7381(2)
_cell_length_b 12.3279(4)
_cell_length_c 15.8619(5)
_cell_measurement_reflns_used 8263
_cell_measurement_temperature 98(2)
_cell_measurement_theta_max 29.4270
_cell_measurement_theta_min 3.0600
_cell_volume 1308.02(7)
_computing_cell_refinement 'CrysAlisPro 1.171.39.46 (Rigaku OD, 2018)'
_computing_data_collection 'CrysAlisPro 1.171.39.46 (Rigaku OD, 2018)'
_computing_data_reduction 'CrysAlisPro 1.171.39.46 (Rigaku OD, 2018)'
_computing_molecular_graphics 'Olex2 (Dolomanov et al., 2009)'
_computing_publication_material 'Olex2 (Dolomanov et al., 2009)'
_computing_structure_refinement 'ShelXL (Sheldrick, 2015)'
_computing_structure_solution 'ShelXT (Sheldrick, 2015)'
_diffrn_ambient_temperature 98(2)
_diffrn_detector 'CCD plate'
_diffrn_measured_fraction_theta_full 1.000
_diffrn_measured_fraction_theta_max 1.000
_diffrn_measurement_details
;
List of Runs (angles in degrees, time in seconds):

  # Type    Start    End  Width  t~exp~   \w     \q     \k     \f   Frames
--------------------------------------------------------------------------
  1  \w    -97.00  17.00   1.00    5.50    --   -7.70 -38.00 -60.00  114
  2  \w    -97.00  22.00   1.00    5.50    --   -7.70 -57.00 150.00  119
  3  \w    -37.00  82.00   1.00    5.50    --   -7.70  57.00  60.00  119
  4  \w    -37.00  82.00   1.00    5.50    --   -7.70  57.00 150.00  119
  5  \w    -37.00  31.00   1.00    5.50    --   -7.70  57.00 -30.00   68
  6  \w    -32.00  82.00   1.00    5.50    --   -7.70  38.00 -90.00  114
;
_diffrn_measurement_device 'four-circle diffractometer'
_diffrn_measurement_device_type 'XtaLAB AFC12 (RCD3): Kappa single'
_diffrn_measurement_method '\w scans'
_diffrn_orient_matrix_type 'CrysAlisPro convention (1999,Acta A55,543-557)'
_diffrn_orient_matrix_UB_11 0.0164519000
_diffrn_orient_matrix_UB_12 -0.0427994000
_diffrn_orient_matrix_UB_13 0.0299330000
_diffrn_orient_matrix_UB_21 -0.0512689000
_diffrn_orient_matrix_UB_22 -0.0363258000
_diffrn_orient_matrix_UB_23 -0.0297026000
_diffrn_orient_matrix_UB_31 0.0913525000
_diffrn_orient_matrix_UB_32 -0.0127054000
_diffrn_orient_matrix_UB_33 -0.0157827000
_diffrn_radiation_monochromator mirror
_diffrn_radiation_probe x-ray
_diffrn_radiation_type MoK\a
_diffrn_radiation_wavelength 0.71073
_diffrn_reflns_av_R_equivalents 0.0272
_diffrn_reflns_av_unetI/netI 0.0126
_diffrn_reflns_Laue_measured_fraction_full 1.000
_diffrn_reflns_Laue_measured_fraction_max 1.000
_diffrn_reflns_limit_h_max 8
_diffrn_reflns_limit_h_min -8
_diffrn_reflns_limit_k_max 15
_diffrn_reflns_limit_k_min -15
_diffrn_reflns_limit_l_max 19
_diffrn_reflns_limit_l_min -19
_diffrn_reflns_number 24572
_diffrn_reflns_point_group_measured_fraction_full 1.000
_diffrn_reflns_point_group_measured_fraction_max 1.000
_diffrn_reflns_theta_full 25.242
_diffrn_reflns_theta_max 26.000
_diffrn_reflns_theta_min 2.587
_diffrn_source 'Rotating-anode X-ray tube'
_diffrn_source_type 'Rigaku (Mo) X-ray Source'
_exptl_absorpt_coefficient_mu 0.097
_exptl_absorpt_correction_T_max 1.00000
_exptl_absorpt_correction_T_min 0.94680
_exptl_absorpt_correction_type multi-scan
_exptl_absorpt_process_details
;
CrysAlisPro 1.171.39.46 (Rigaku Oxford Diffraction, 2018)
Empirical absorption correction using spherical harmonics,
 implemented in SCALE3 ABSPACK scaling algorithm.
;
_exptl_crystal_colour 'clear colourless'
_exptl_crystal_colour_lustre clear
_exptl_crystal_colour_primary colourless
_exptl_crystal_density_diffrn 1.280
_exptl_crystal_description plate
_exptl_crystal_F_000 536
_exptl_crystal_size_max 0.33
_exptl_crystal_size_mid 0.17
_exptl_crystal_size_min 0.05
_refine_diff_density_max 0.272
_refine_diff_density_min -0.216
_refine_diff_density_rms 0.039
_refine_ls_extinction_method none
_refine_ls_goodness_of_fit_ref 1.072
_refine_ls_hydrogen_treatment constr
_refine_ls_matrix_type full
_refine_ls_number_parameters 168
_refine_ls_number_reflns 2583
_refine_ls_number_restraints 0
_refine_ls_restrained_S_all 1.072
_refine_ls_R_factor_all 0.0409
_refine_ls_R_factor_gt 0.0407
_refine_ls_shift/su_max 0.000
_refine_ls_shift/su_mean 0.000
_refine_ls_structure_factor_coef Fsqd
_refine_ls_weighting_details 'w=1/[\s^2^(Fo^2^)+(0.0400P)^2^+0.7500P] where P=(Fo^2^+2Fc^2^)/3'
_refine_ls_weighting_scheme calc
_refine_ls_wR_factor_gt 0.0951
_refine_ls_wR_factor_ref 0.0953
_reflns_Friedel_coverage 0.000
_reflns_number_gt 2568
_reflns_number_total 2583
_reflns_threshold_expression 'I > 2\s(I)'
_cod_data_source_file cd1855.cif
_cod_data_source_block cd1855
_cod_depositor_comments 'Adding full bibliography for 4133912--4133933.cif.'
_cod_database_code 4133928
_shelx_shelxl_version_number 2016/6
_chemical_oxdiff_formula B1O3C13F1
_chemical_oxdiff_usercomment 'Oleg sample 483/440'
_shelx_space_group_comment
;
The symmetry employed for this shelxl refinement is uniquely defined
by the following loop, which should always be used as a source of
symmetry information in preference to the above space-group names.
They are only intended as comments.
;
_shelx_estimated_absorpt_t_max 0.995
_shelx_estimated_absorpt_t_min 0.969
_reflns_odcompleteness_completeness 99.89
_reflns_odcompleteness_iscentric 1
_reflns_odcompleteness_theta 26.32
_olex2_refinement_description
;
1. Fixed Uiso
 At 1.2 times of:
  All C(H) groups
 At 1.5 times of:
  All C(H,H,H) groups
2.a Aromatic/amide H refined with riding coordinates:
 C2(H2), C6(H6), C5(H5)
2.b Idealised Me refined as rotating group:
 C10(H10A,H10B,H10C), C13(H13A,H13B,H13C), C12(H12A,H12B,H12C), C11(H11A,H11B,
 H11C), C9(H9A,H9B,H9C)
;
_olex2_exptl_crystal_mounting_method 'nylon loop'
_olex2_submission_special_instructions 'No special instructions were received'
_oxdiff_exptl_absorpt_empirical_details
;
Empirical correction (ABSPACK) includes:
- Absorption correction using spherical harmonics
- Frame scaling
;
_oxdiff_exptl_absorpt_empirical_full_max 1.096
_oxdiff_exptl_absorpt_empirical_full_min 0.940

loop_
_space_group_symop_operation_xyz
'x, y, z'
'-x, y+1/2, -z+1/2'
'-x, -y, -z'
'x, -y-1/2, z-1/2'

loop_
_atom_site_label
_atom_site_type_symbol
_atom_site_fract_x
_atom_site_fract_y
_atom_site_fract_z
_atom_site_U_iso_or_equiv
_atom_site_adp_type
_atom_site_occupancy
_atom_site_site_symmetry_order
_atom_site_calc_flag
_atom_site_refinement_flags_posn
F1 F 0.59474(11) 0.70748(7) 0.56299(5) 0.0247(2) Uani 1 1 d .
O2 O 0.21696(13) 0.47548(7) 0.23917(6) 0.0178(2) Uani 1 1 d .
O1 O 0.55060(13) 0.48073(7) 0.28999(6) 0.0183(2) Uani 1 1 d .
O3 O 0.23315(13) 0.75605(8) 0.59722(6) 0.0201(2) Uani 1 1 d .
C4 C 0.24542(19) 0.69263(10) 0.52778(8) 0.0159(3) Uani 1 1 d .
C1 C 0.31372(19) 0.56850(10) 0.38418(8) 0.0157(3) Uani 1 1 d .
C2 C 0.47397(18) 0.60792(10) 0.44072(8) 0.0156(3) Uani 1 1 d .
H2 H 0.607549 0.592514 0.431104 0.019 Uiso 1 1 calc R
C3 C 0.43815(18) 0.66849(10) 0.50964(8) 0.0157(3) Uani 1 1 d .
C6 C 0.12043(19) 0.59073(11) 0.40272(8) 0.0182(3) Uani 1 1 d .
H6 H 0.009665 0.563797 0.365968 0.022 Uiso 1 1 calc R
C7 C 0.54178(19) 0.44273(11) 0.20204(8) 0.0170(3) Uani 1 1 d .
C5 C 0.08548(19) 0.65129(11) 0.47362(8) 0.0188(3) Uani 1 1 d .
H5 H -0.047674 0.664369 0.484993 0.023 Uiso 1 1 calc R
C8 C 0.31866(19) 0.40582(10) 0.18251(8) 0.0168(3) Uani 1 1 d .
C10 C 0.6950(2) 0.35317(12) 0.19866(9) 0.0223(3) Uani 1 1 d .
H10A H 0.829510 0.382738 0.214037 0.034 Uiso 1 1 calc GR
H10B H 0.684453 0.323268 0.141043 0.034 Uiso 1 1 calc GR
H10C H 0.670095 0.295634 0.238703 0.034 Uiso 1 1 calc GR
C13 C 0.03737(19) 0.77558(12) 0.62058(9) 0.0232(3) Uani 1 1 d .
H13A H -0.044927 0.811490 0.573546 0.035 Uiso 1 1 calc GR
H13B H 0.047502 0.822201 0.670955 0.035 Uiso 1 1 calc GR
H13C H -0.024386 0.706412 0.633201 0.035 Uiso 1 1 calc GR
C12 C 0.2850(2) 0.28936(11) 0.20933(9) 0.0214(3) Uani 1 1 d .
H12A H 0.343588 0.279013 0.268370 0.032 Uiso 1 1 calc GR
H12B H 0.348462 0.239610 0.172510 0.032 Uiso 1 1 calc GR
H12C H 0.141163 0.274489 0.204363 0.032 Uiso 1 1 calc GR
C11 C 0.2257(2) 0.42512(12) 0.09176(8) 0.0250(3) Uani 1 1 d .
H11A H 0.085966 0.401332 0.085335 0.037 Uiso 1 1 calc GR
H11B H 0.299536 0.383894 0.052849 0.037 Uiso 1 1 calc GR
H11C H 0.231741 0.502612 0.078510 0.037 Uiso 1 1 calc GR
C9 C 0.5950(2) 0.53963(12) 0.14954(9) 0.0255(3) Uani 1 1 d .
H9A H 0.493579 0.596313 0.151254 0.038 Uiso 1 1 calc GR
H9B H 0.599669 0.516845 0.090624 0.038 Uiso 1 1 calc GR
H9C H 0.725912 0.568050 0.172978 0.038 Uiso 1 1 calc GR
B1 B 0.3597(2) 0.50637(12) 0.30361(9) 0.0161(3) Uani 1 1 d .

loop_
_atom_site_aniso_label
_atom_site_aniso_U_11
_atom_site_aniso_U_22
_atom_site_aniso_U_33
_atom_site_aniso_U_23
_atom_site_aniso_U_13
_atom_site_aniso_U_12
F1 0.0168(4) 0.0334(5) 0.0231(4) -0.0093(3) -0.0005(3) -0.0030(3)
O2 0.0173(4) 0.0195(5) 0.0168(4) -0.0047(4) 0.0026(3) 0.0024(4)
O1 0.0180(5) 0.0221(5) 0.0148(4) -0.0044(4) 0.0020(3) -0.0001(4)
O3 0.0161(5) 0.0261(5) 0.0186(5) -0.0083(4) 0.0037(3) -0.0005(4)
C4 0.0185(6) 0.0155(6) 0.0141(6) -0.0006(5) 0.0034(5) 0.0002(5)
C1 0.0190(6) 0.0130(6) 0.0149(6) 0.0016(5) 0.0015(5) 0.0005(5)
C2 0.0156(6) 0.0148(6) 0.0169(6) 0.0026(5) 0.0039(5) 0.0006(5)
C3 0.0145(6) 0.0167(6) 0.0151(6) 0.0006(5) -0.0014(5) -0.0024(5)
C6 0.0168(6) 0.0192(6) 0.0180(6) -0.0021(5) -0.0006(5) -0.0014(5)
C7 0.0184(6) 0.0190(6) 0.0139(6) -0.0031(5) 0.0040(5) -0.0010(5)
C5 0.0143(6) 0.0220(7) 0.0202(6) -0.0018(5) 0.0027(5) 0.0001(5)
C8 0.0173(6) 0.0187(6) 0.0150(6) -0.0036(5) 0.0040(5) 0.0014(5)
C10 0.0188(6) 0.0255(7) 0.0232(7) -0.0047(6) 0.0045(5) 0.0032(5)
C13 0.0173(6) 0.0328(8) 0.0200(7) -0.0060(6) 0.0039(5) 0.0045(6)
C12 0.0232(7) 0.0192(7) 0.0230(7) -0.0051(5) 0.0073(5) -0.0027(5)
C11 0.0257(7) 0.0320(8) 0.0165(7) -0.0036(6) -0.0004(5) 0.0018(6)
C9 0.0289(7) 0.0239(7) 0.0249(7) 0.0005(6) 0.0086(6) -0.0047(6)
B1 0.0189(7) 0.0140(7) 0.0156(7) 0.0015(5) 0.0023(5) 0.0005(5)

loop_
_atom_type_symbol
_atom_type_description
_atom_type_scat_dispersion_real
_atom_type_scat_dispersion_imag
_atom_type_scat_source
C C 0.0033 0.0016 'International Tables Vol C Tables 4.2.6.8 and 6.1.1.4'
B B 0.0013 0.0007 'International Tables Vol C Tables 4.2.6.8 and 6.1.1.4'
O O 0.0106 0.0060 'International Tables Vol C Tables 4.2.6.8 and 6.1.1.4'
F F 0.0171 0.0103 'International Tables Vol C Tables 4.2.6.8 and 6.1.1.4'
H H 0.0000 0.0000 'International Tables Vol C Tables 4.2.6.8 and 6.1.1.4'

loop_
_geom_angle_atom_site_label_1
_geom_angle_atom_site_label_2
_geom_angle_atom_site_label_3
_geom_angle
B1 O2 C8 106.33(10)
B1 O1 C7 107.04(10)
C4 O3 C13 116.94(10)
O3 C4 C3 115.97(11)
O3 C4 C5 126.29(11)
C5 C4 C3 117.74(11)
C2 C1 B1 118.81(11)
C6 C1 C2 117.54(11)
C6 C1 B1 123.62(11)
C3 C2 C1 120.18(11)
F1 C3 C4 117.93(11)
F1 C3 C2 119.47(11)
C2 C3 C4 122.59(11)
C5 C6 C1 121.85(12)
O1 C7 C8 102.08(9)
O1 C7 C10 108.45(10)
O1 C7 C9 106.52(10)
C10 C7 C8 115.02(11)
C10 C7 C9 110.21(11)
C9 C7 C8 113.78(11)
C4 C5 C6 120.06(12)
O2 C8 C7 102.49(9)
O2 C8 C12 106.49(10)
O2 C8 C11 108.58(10)
C12 C8 C7 113.01(11)
C11 C8 C7 114.76(11)
C11 C8 C12 110.76(11)
O2 B1 C1 124.00(12)
O1 B1 O2 114.04(11)
O1 B1 C1 121.93(12)

loop_
_geom_bond_atom_site_label_1
_geom_bond_atom_site_label_2
_geom_bond_distance
F1 C3 1.3584(14)
O2 C8 1.4707(15)
O2 B1 1.3705(17)
O1 C7 1.4660(15)
O1 B1 1.3667(17)
O3 C4 1.3614(15)
O3 C13 1.4329(15)
C4 C3 1.3956(18)
C4 C5 1.3916(18)
C1 C2 1.4047(18)
C1 C6 1.3964(18)
C1 B1 1.5529(18)
C2 C3 1.3691(18)
C6 C5 1.3932(18)
C7 C8 1.5656(18)
C7 C10 1.5171(18)
C7 C9 1.5233(18)
C8 C12 1.5220(18)
C8 C11 1.5179(18)
